data_1000149
loop_
_publ_author_name
'Le Bail, A.'
'Hemon-Ribaud, A.'
'Courbion, G.'

_publ_section_title
;
 Structure of \a-NaCaAlF~6~ determined ab initio from
 conventional powder diffraction data
;
_journal_coden_ASTM EJSCE5
_journal_issue 3
_journal_name_full
;
 European Journal of Solid State and Inorganic Chemistry
;
_journal_page_first 265
_journal_page_last 272
_journal_paper_doi 10.1016/S0992-4361(98)80007-6
_journal_volume 35
_journal_year 1998
_chemical_formula_structural 'Na Ca (Al F6)'
_chemical_formula_sum 'Al Ca F6 Na'
_chemical_name_systematic 'Sodium calcium hexafluoroaluminate - \a'
_space_group_IT_number 14
_symmetry_cell_setting monoclinic
_symmetry_Int_Tables_number 14
_symmetry_space_group_name_Hall '-P 2ybc'
_symmetry_space_group_name_H-M 'P 1 21/c 1'
_cell_angle_alpha 90
_cell_angle_beta 91.499(2)
_cell_angle_gamma 90
_cell_formula_units_Z 8
_cell_length_a 8.7423(3)
_cell_length_b 5.1927(2)
_cell_length_c 20.35139(90)
_cell_volume 923.6
_refine_ls_R_factor_all 0.052
_cod_database_code 1000149

loop_
_symmetry_equiv_pos_as_xyz
x,y,z
-x,1/2+y,1/2-z
-x,-y,-z
x,1/2-y,1/2+z

loop_
_atom_site_label
_atom_site_type_symbol
_atom_site_symmetry_multiplicity
_atom_site_Wyckoff_symbol
_atom_site_fract_x
_atom_site_fract_y
_atom_site_fract_z
_atom_site_occupancy
_atom_site_attached_hydrogens
_atom_site_calc_flag
Na1 Na1+ 4 e 0.9768(10) 0.2543(14) 0.1781(4) 1. 0 d
Na2 Na1+ 4 e 0.9681(11) 0.2734(14) 0.4413(4) 1. 0 d
Ca1 Ca2+ 4 e 0.6403(5) 0.2375(8) 0.3108(3) 1. 0 d
Ca2 Ca2+ 4 e 0.6357(5) 0.3219(7) 0.5623(3) 1. 0 d
Al1 Al3+ 4 e 0.2588(9) 0.2561(16) 0.3189(4) 1. 0 d
Al2 Al3+ 4 e 0.2528(9) 0.1903(12) 0.5688(4) 1. 0 d
F1 F1- 4 e 0.6290(11) 0.6261(19) 0.4777(5) 1. 0 d
F2 F1- 4 e 0.5863(10) 0.6137(19) 0.6397(5) 1. 0 d
F3 F1- 4 e 0.7338(9) 0.0827(18) 0.4824(5) 1. 0 d
F4 F1- 4 e 0.3809(10) 0.1003(19) 0.2626(6) 1. 0 d
F5 F1- 4 e 0.1625(10) -0.0247(17) 0.6328(5) 1. 0 d
F6 F1- 4 e 0.1643(11) 0.4377(20) 0.3814(5) 1. 0 d
F7 F1- 4 e 0.2357(9) 0.4669(19) 0.6229(5) 1. 0 d
F8 F1- 4 e 0.5786(10) 0.5944(18) 0.8821(6) 1. 0 d
F9 F1- 4 e 0.9132(11) 0.6404(19) 0.2260(5) 1. 0 d
F10 F1- 4 e 0.7403(10) 0.0217(18) 0.2307(5) 1. 0 d
F11 F1- 4 e 0.7551(9) 0.0334(18) 0.6259(5) 1. 0 d
F12 F1- 4 e 0.0748(11) 0.2790(16) 0.5398(5) 1. 0 d

loop_
_atom_type_symbol
_atom_type_oxidation_number
Na1+ 1.000
Ca2+ 2.000
Al3+ 3.000
F1- -1.000
